data_1520393
loop_
_publ_author_name
'Dervisi, A.'
'Callear, Samantha K.'
'Hursthouse, Michael B.'

_publ_section_title
;
 C18H28I2N4O2
;
_journal_name_full 'Crystal Structure Report Archive'
_journal_page_first 658
_journal_year 2009
_chemical_formula_sum 'C18 H28 I2 N4 O2'
_chemical_formula_weight 586.24
_space_group_IT_number 19
_symmetry_cell_setting orthorhombic
_symmetry_space_group_name_Hall 'P 2ac 2ab'
_symmetry_space_group_name_H-M 'P 21 21 21'
_atom_sites_solution_hydrogens geom
_atom_sites_solution_primary direct
_atom_sites_solution_secondary difmap
_cell_angle_alpha 90.00
_cell_angle_beta 90.00
_cell_angle_gamma 90.00
_cell_formula_units_Z 4
_cell_length_a 8.9301(2)
_cell_length_b 10.8793(2)
_cell_length_c 23.2605(4)
_cell_measurement_reflns_used 12375
_cell_measurement_temperature 120(2)
_cell_measurement_theta_max 27.48
_cell_measurement_theta_min 2.91
_cell_volume 2259.83(8)
_computing_cell_refinement 'DENZO (Otwinowski & Minor, 1997) & COLLECT (Hooft, R.W.W., 1998)'
_computing_data_collection 'COLLECT (Hooft, R.W.W., 1998)'
_computing_data_reduction 'DENZO (Otwinowski & Minor, 1997) & COLLECT (Hooft, R.W.W., 1998)'
_computing_structure_refinement 'SHELXL-97 (Sheldrick, 2008)'
_diffrn_ambient_temperature 120(2)
_diffrn_detector_area_resol_mean 9.091
_diffrn_measured_fraction_theta_full 0.998
_diffrn_measured_fraction_theta_max 0.998
_diffrn_measurement_device_type 'Bruker-Nonius Roper CCD camera on \k-goniostat'
_diffrn_measurement_method '\f & \w scans'
_diffrn_radiation_monochromator graphite
_diffrn_radiation_source 'Bruker-Nonius FR591 rotating anode'
_diffrn_radiation_type MoK\a
_diffrn_radiation_wavelength 0.71073
_diffrn_reflns_av_R_equivalents 0.0479
_diffrn_reflns_av_sigmaI/netI 0.0518
_diffrn_reflns_limit_h_max 10
_diffrn_reflns_limit_h_min -11
_diffrn_reflns_limit_k_max 12
_diffrn_reflns_limit_k_min -14
_diffrn_reflns_limit_l_max 30
_diffrn_reflns_limit_l_min -25
_diffrn_reflns_number 19225
_diffrn_reflns_theta_full 27.48
_diffrn_reflns_theta_max 27.48
_diffrn_reflns_theta_min 2.95
_exptl_absorpt_coefficient_mu 2.802
_exptl_absorpt_correction_T_max 0.6786
_exptl_absorpt_correction_T_min 0.3788
_exptl_absorpt_correction_type multi-scan
_exptl_absorpt_process_details 'SADABS 2007/2 (Sheldrick, G.M., 2007)'
_exptl_crystal_colour colourless
_exptl_crystal_density_diffrn 1.723
_exptl_crystal_density_method 'not measured'
_exptl_crystal_description block
_exptl_crystal_F_000 1144
_exptl_crystal_size_max 0.43
_exptl_crystal_size_mid 0.35
_exptl_crystal_size_min 0.15
_refine_diff_density_max 1.061
_refine_diff_density_min -0.846
_refine_diff_density_rms 0.132
_refine_ls_abs_structure_details 'Flack H D (1983), Acta Cryst. A39, 876-881'
_refine_ls_abs_structure_Flack -0.01(2)
_refine_ls_extinction_method none
_refine_ls_goodness_of_fit_ref 1.045
_refine_ls_hydrogen_treatment constr
_refine_ls_matrix_type full
_refine_ls_number_parameters 239
_refine_ls_number_reflns 5180
_refine_ls_number_restraints 0
_refine_ls_restrained_S_all 1.045
_refine_ls_R_factor_all 0.0374
_refine_ls_R_factor_gt 0.0313
_refine_ls_shift/su_max 0.003
_refine_ls_shift/su_mean 0.000
_refine_ls_structure_factor_coef Fsqd
_refine_ls_weighting_details 'calc w=1/[\s^2^(Fo^2^)+(0.0272P)^2^+1.0155P] where P=(Fo^2^+2Fc^2^)/3'
_refine_ls_weighting_scheme calc
_refine_ls_wR_factor_gt 0.0689
_refine_ls_wR_factor_ref 0.0723
_reflns_number_gt 4674
_reflns_number_total 5180
_reflns_threshold_expression >2\s(I)
_cod_data_source_file eCrystal-658.cif
_cod_data_source_block 2009src0239
_cod_depositor_comments
;
Citation :
Dervisi, A. and Callear, Samantha K. and Hursthouse, Michael B. (2009)
University of Southampton, Crystal Structure Report Archive. 
(doi:10.5258/ecrystals/658)

More at:
http://ecrystals.chem.soton.ac.uk/658/
;
_cod_original_sg_symbol_H-M P212121
_cod_database_code 1520393

loop_
_symmetry_equiv_pos_as_xyz
'x, y, z'
'-x+1/2, -y, z+1/2'
'-x, y+1/2, -z+1/2'
'x+1/2, -y+1/2, -z'

loop_
_atom_site_label
_atom_site_type_symbol
_atom_site_fract_x
_atom_site_fract_y
_atom_site_fract_z
_atom_site_U_iso_or_equiv
_atom_site_adp_type
_atom_site_occupancy
_atom_site_symmetry_multiplicity
_atom_site_calc_flag
_atom_site_refinement_flags
_atom_site_disorder_assembly
_atom_site_disorder_group
C6 C 0.5241(5) 1.0459(4) 0.2045(2) 0.0282(11) Uani 1 1 d . . .
H6 H 0.5414 1.0371 0.1622 0.034 Uiso 1 1 calc R . .
C7 C 0.6500(5) 0.9817(5) 0.2359(2) 0.0393(14) Uani 1 1 d . . .
H7A H 0.6339 0.9883 0.2775 0.059 Uiso 1 1 calc R . .
H7B H 0.7456 1.0203 0.2258 0.059 Uiso 1 1 calc R . .
H7C H 0.6521 0.8948 0.2248 0.059 Uiso 1 1 calc R . .
C8 C 0.5163(6) 1.1830(4) 0.2189(2) 0.0339(12) Uani 1 1 d . . .
H8A H 0.4247 1.2182 0.2025 0.051 Uiso 1 1 calc R . .
H8B H 0.6038 1.2250 0.2027 0.051 Uiso 1 1 calc R . .
H8C H 0.5155 1.1937 0.2607 0.051 Uiso 1 1 calc R . .
C9 C 0.0701(4) 0.7824(3) 0.19014(16) 0.0146(8) Uani 1 1 d . . .
H9 H 0.0131 0.7457 0.2229 0.018 Uiso 1 1 calc R . .
C10 C 0.1435(4) 0.6810(3) 0.15390(17) 0.0137(8) Uani 1 1 d . . .
H10 H 0.2485 0.6640 0.1666 0.016 Uiso 1 1 calc R . .
C12 C -0.0365(4) 0.8417(4) 0.14734(18) 0.0180(9) Uani 1 1 d . . .
H12A H -0.1342 0.7986 0.1472 0.022 Uiso 1 1 calc R . .
H12B H -0.0534 0.9291 0.1571 0.022 Uiso 1 1 calc R . .
C13 C 0.0241(4) 1.0578(4) 0.39875(19) 0.0179(9) Uani 1 1 d . . .
H13A H 0.1237 1.0976 0.3976 0.022 Uiso 1 1 calc R . .
H13B H 0.0371 0.9697 0.4081 0.022 Uiso 1 1 calc R . .
C15 C -0.1376(4) 1.2290(3) 0.40799(17) 0.0129(8) Uani 1 1 d . . .
H15 H -0.2392 1.2540 0.4218 0.015 Uiso 1 1 calc R . .
C16 C -0.0769(4) 1.1203(3) 0.44262(16) 0.0137(8) Uani 1 1 d . . .
H16 H -0.0189 1.1487 0.4769 0.016 Uiso 1 1 calc R . .
C22 C -0.4695(5) 0.7977(4) 0.4342(2) 0.0267(10) Uani 1 1 d . . .
H22 H -0.4260 0.7708 0.3967 0.032 Uiso 1 1 calc R . .
C23 C -0.4674(8) 0.6901(5) 0.4740(3) 0.0602(19) Uani 1 1 d . . .
H23A H -0.3645 0.6603 0.4782 0.090 Uiso 1 1 calc R . .
H23B H -0.5303 0.6244 0.4582 0.090 Uiso 1 1 calc R . .
H23C H -0.5062 0.7149 0.5116 0.090 Uiso 1 1 calc R . .
C24 C -0.6283(6) 0.8448(6) 0.4227(3) 0.0541(18) Uani 1 1 d . . .
H24A H -0.6709 0.8775 0.4584 0.081 Uiso 1 1 calc R . .
H24B H -0.6907 0.7770 0.4088 0.081 Uiso 1 1 calc R . .
H24C H -0.6249 0.9099 0.3937 0.081 Uiso 1 1 calc R . .
O11 O 0.0362(3) 0.8307(2) 0.09167(12) 0.0200(7) Uani 1 1 d . . .
O14 O -0.0524(3) 1.0723(2) 0.34473(11) 0.0172(6) Uani 1 1 d . . .
C2 C 0.3074(5) 0.9088(4) 0.18471(17) 0.0192(9) Uani 1 1 d . . .
H2 H 0.3386 0.8848 0.1473 0.023 Uiso 1 1 calc R . .
C4 C 0.1765(5) 0.9271(4) 0.26436(18) 0.0205(10) Uani 1 1 d . . .
H4 H 0.1007 0.9169 0.2926 0.025 Uiso 1 1 calc R . .
C5 C 0.2968(5) 1.0000(4) 0.26835(18) 0.0212(9) Uani 1 1 d . . .
H5 H 0.3207 1.0518 0.2999 0.025 Uiso 1 1 calc R . .
C18 C -0.2618(4) 0.9492(4) 0.42828(17) 0.0148(8) Uani 1 1 d . . .
H18 H -0.2272 0.9243 0.3915 0.018 Uiso 1 1 calc R . .
C20 C -0.3910(5) 0.9621(4) 0.50854(19) 0.0246(10) Uani 1 1 d . . .
H20 H -0.4638 0.9467 0.5375 0.030 Uiso 1 1 calc R . .
C21 C -0.2827(5) 1.0490(4) 0.51013(17) 0.0189(9) Uani 1 1 d . . .
H21 H -0.2648 1.1057 0.5404 0.023 Uiso 1 1 calc R . .
N1 N 0.3799(4) 0.9869(3) 0.21892(15) 0.0175(8) Uani 1 1 d . . .
N3 N 0.1832(4) 0.8694(3) 0.21138(14) 0.0147(7) Uani 1 1 d . . .
N17 N -0.2035(3) 1.0397(3) 0.45959(13) 0.0136(7) Uani 1 1 d . . .
N19 N -0.3760(4) 0.8992(3) 0.45648(15) 0.0181(8) Uani 1 1 d . . .
I1 I 0.56467(3) 0.71043(2) 0.100494(11) 0.01982(8) Uani 1 1 d . . .
I2 I -0.07227(3) 0.69460(2) 0.351234(12) 0.02396(8) Uani 1 1 d . . .

loop_
_atom_site_aniso_label
_atom_site_aniso_U_11
_atom_site_aniso_U_22
_atom_site_aniso_U_33
_atom_site_aniso_U_23
_atom_site_aniso_U_13
_atom_site_aniso_U_12
C6 0.027(2) 0.040(3) 0.018(2) -0.008(2) 0.0058(19) -0.022(2)
C7 0.017(2) 0.040(3) 0.061(4) -0.022(3) 0.004(2) -0.007(2)
C8 0.043(3) 0.028(3) 0.030(3) 0.007(2) -0.008(2) -0.019(2)
C9 0.0122(17) 0.0161(18) 0.0155(18) -0.0013(15) -0.0022(17) 0.000(2)
C10 0.0139(18) 0.0126(19) 0.0144(19) -0.0003(16) 0.0018(16) -0.0030(16)
C12 0.017(2) 0.0174(19) 0.020(2) -0.0053(17) 0.0004(18) 0.0020(16)
C13 0.0122(19) 0.017(2) 0.024(2) 0.0023(18) 0.0010(18) 0.0001(16)
C15 0.0101(17) 0.0105(19) 0.018(2) 0.0003(16) 0.0016(16) 0.0007(15)
C16 0.0106(18) 0.0142(18) 0.0164(19) 0.0017(15) -0.0035(18) -0.0041(18)
C22 0.028(2) 0.030(3) 0.022(2) 0.000(2) 0.0001(19) -0.013(2)
C23 0.092(5) 0.025(3) 0.064(4) 0.012(3) -0.029(4) -0.029(3)
C24 0.029(3) 0.045(4) 0.088(5) -0.013(3) -0.014(3) -0.010(3)
O11 0.0246(16) 0.0140(14) 0.0213(15) 0.0008(12) -0.0050(13) 0.0068(12)
O14 0.0252(15) 0.0134(13) 0.0131(14) 0.0025(11) 0.0020(14) 0.0070(13)
C2 0.024(2) 0.022(2) 0.012(2) -0.0048(17) 0.0015(18) -0.0023(19)
C4 0.027(2) 0.025(2) 0.010(2) -0.0074(18) 0.0048(19) 0.001(2)
C5 0.028(2) 0.018(2) 0.017(2) -0.0034(18) 0.0038(19) -0.002(2)
C18 0.0120(19) 0.017(2) 0.016(2) -0.0007(16) 0.0019(16) 0.0002(17)
C20 0.026(2) 0.033(3) 0.015(2) 0.0045(19) 0.0059(18) -0.005(2)
C21 0.020(2) 0.025(2) 0.012(2) 0.0001(18) -0.0005(17) -0.0002(19)
N1 0.0189(18) 0.0178(18) 0.0158(18) -0.0051(15) 0.0028(14) -0.0037(15)
N3 0.0150(17) 0.0142(17) 0.0148(17) -0.0045(14) -0.0021(15) -0.0013(14)
N17 0.0121(16) 0.0181(17) 0.0107(16) 0.0031(14) 0.0013(14) 0.0001(14)
N19 0.0184(17) 0.0167(18) 0.0190(19) 0.0023(15) 0.0011(15) -0.0062(15)
I1 0.01221(12) 0.02702(15) 0.02021(14) 0.00251(11) -0.00032(12) -0.00065(13)
I2 0.03353(16) 0.01678(13) 0.02158(14) -0.00092(11) 0.00047(14) 0.00039(14)

loop_
_atom_type_symbol
_atom_type_description
_atom_type_scat_dispersion_real
_atom_type_scat_dispersion_imag
_atom_type_scat_source
C C 0.0033 0.0016 'International Tables Vol C Tables 4.2.6.8 and 6.1.1.4'
H H 0.0000 0.0000 'International Tables Vol C Tables 4.2.6.8 and 6.1.1.4'
N N 0.0061 0.0033 'International Tables Vol C Tables 4.2.6.8 and 6.1.1.4'
O O 0.0106 0.0060 'International Tables Vol C Tables 4.2.6.8 and 6.1.1.4'
I I -0.4742 1.8119 'International Tables Vol C Tables 4.2.6.8 and 6.1.1.4'

loop_
_geom_angle_atom_site_label_1
_geom_angle_atom_site_label_2
_geom_angle_atom_site_label_3
_geom_angle
_geom_angle_site_symmetry_1
_geom_angle_site_symmetry_3
N1 C6 C7 109.7(4) . .
N1 C6 C8 109.5(4) . .
C7 C6 C8 112.3(4) . .
N1 C6 H6 108.4 . .
C7 C6 H6 108.4 . .
C8 C6 H6 108.4 . .
C6 C7 H7A 109.5 . .
C6 C7 H7B 109.5 . .
H7A C7 H7B 109.5 . .
C6 C7 H7C 109.5 . .
H7A C7 H7C 109.5 . .
H7B C7 H7C 109.5 . .
C6 C8 H8A 109.5 . .
C6 C8 H8B 109.5 . .
H8A C8 H8B 109.5 . .
C6 C8 H8C 109.5 . .
H8A C8 H8C 109.5 . .
H8B C8 H8C 109.5 . .
N3 C9 C12 112.1(3) . .
N3 C9 C10 110.7(3) . .
C12 C9 C10 102.3(3) . .
N3 C9 H9 110.5 . .
C12 C9 H9 110.5 . .
C10 C9 H9 110.5 . .
O14 C10 C15 106.4(3) 3_545 3_545
O14 C10 C9 109.7(3) 3_545 .
C15 C10 C9 104.9(3) 3_545 .
O14 C10 H10 111.8 3_545 .
C15 C10 H10 111.8 3_545 .
C9 C10 H10 111.8 . .
O11 C12 C9 105.6(3) . .
O11 C12 H12A 110.6 . .
C9 C12 H12A 110.6 . .
O11 C12 H12B 110.6 . .
C9 C12 H12B 110.6 . .
H12A C12 H12B 108.8 . .
O14 C13 C16 104.8(3) . .
O14 C13 H13A 110.8 . .
C16 C13 H13A 110.8 . .
O14 C13 H13B 110.8 . .
C16 C13 H13B 110.8 . .
H13A C13 H13B 108.9 . .
O11 C15 C16 111.8(3) 3 .
O11 C15 C10 106.9(3) 3 3
C16 C15 C10 104.1(3) . 3
O11 C15 H15 111.3 3 .
C16 C15 H15 111.3 . .
C10 C15 H15 111.3 3 .
N17 C16 C13 111.4(3) . .
N17 C16 C15 109.1(3) . .
C13 C16 C15 101.7(3) . .
N17 C16 H16 111.4 . .
C13 C16 H16 111.4 . .
C15 C16 H16 111.4 . .
N19 C22 C23 111.2(4) . .
N19 C22 C24 109.6(4) . .
C23 C22 C24 112.4(5) . .
N19 C22 H22 107.8 . .
C23 C22 H22 107.8 . .
C24 C22 H22 107.8 . .
C22 C23 H23A 109.5 . .
C22 C23 H23B 109.5 . .
H23A C23 H23B 109.5 . .
C22 C23 H23C 109.5 . .
H23A C23 H23C 109.5 . .
H23B C23 H23C 109.5 . .
C22 C24 H24A 109.5 . .
C22 C24 H24B 109.5 . .
H24A C24 H24B 109.5 . .
C22 C24 H24C 109.5 . .
H24A C24 H24C 109.5 . .
H24B C24 H24C 109.5 . .
C15 O11 C12 110.0(3) 3_545 .
C10 O14 C13 109.9(3) 3 .
N1 C2 N3 109.3(4) . .
N1 C2 H2 125.4 . .
N3 C2 H2 125.4 . .
C5 C4 N3 107.2(4) . .
C5 C4 H4 126.4 . .
N3 C4 H4 126.4 . .
C4 C5 N1 108.3(4) . .
C4 C5 H5 125.9 . .
N1 C5 H5 125.9 . .
N19 C18 N17 109.5(3) . .
N19 C18 H18 125.3 . .
N17 C18 H18 125.3 . .
C21 C20 N19 107.3(4) . .
C21 C20 H20 126.3 . .
N19 C20 H20 126.3 . .
C20 C21 N17 107.1(4) . .
C20 C21 H21 126.5 . .
N17 C21 H21 126.5 . .
C2 N1 C5 107.6(3) . .
C2 N1 C6 124.4(4) . .
C5 N1 C6 128.0(4) . .
C2 N3 C4 107.6(3) . .
C2 N3 C9 128.2(3) . .
C4 N3 C9 124.2(3) . .
C18 N17 C21 108.7(3) . .
C18 N17 C16 126.2(3) . .
C21 N17 C16 125.2(3) . .
C18 N19 C20 107.5(3) . .
C18 N19 C22 124.5(4) . .
C20 N19 C22 128.0(4) . .

loop_
_geom_bond_atom_site_label_1
_geom_bond_atom_site_label_2
_geom_bond_distance
_geom_bond_site_symmetry_2
C6 N1 1.478(5) .
C6 C7 1.512(7) .
C6 C8 1.530(7) .
C6 H6 1.0000 .
C7 H7A 0.9800 .
C7 H7B 0.9800 .
C7 H7C 0.9800 .
C8 H8A 0.9800 .
C8 H8B 0.9800 .
C8 H8C 0.9800 .
C9 N3 1.470(5) .
C9 C12 1.521(5) .
C9 C10 1.535(5) .
C9 H9 1.0000 .
C10 O14 1.436(4) 3_545
C10 C15 1.532(5) 3_545
C10 H10 1.0000 .
C12 O11 1.454(5) .
C12 H12A 0.9900 .
C12 H12B 0.9900 .
C13 O14 1.439(5) .
C13 C16 1.523(5) .
C13 H13A 0.9900 .
C13 H13B 0.9900 .
C15 O11 1.430(4) 3
C15 C16 1.529(5) .
C15 C10 1.532(5) 3
C15 H15 1.0000 .
C16 N17 1.484(5) .
C16 H16 1.0000 .
C22 N19 1.478(5) .
C22 C23 1.492(7) .
C22 C24 1.531(7) .
C22 H22 1.0000 .
C23 H23A 0.9800 .
C23 H23B 0.9800 .
C23 H23C 0.9800 .
C24 H24A 0.9800 .
C24 H24B 0.9800 .
C24 H24C 0.9800 .
O11 C15 1.430(4) 3_545
O14 C10 1.436(4) 3
C2 N1 1.333(5) .
C2 N3 1.341(5) .
C2 H2 0.9500 .
C4 C5 1.338(6) .
C4 N3 1.384(5) .
C4 H4 0.9500 .
C5 N1 1.376(5) .
C5 H5 0.9500 .
C18 N19 1.329(5) .
C18 N17 1.331(5) .
C18 H18 0.9500 .
C20 C21 1.353(6) .
C20 N19 1.397(6) .
C20 H20 0.9500 .
C21 N17 1.376(5) .
C21 H21 0.9500 .
